data_7052080
loop_
_publ_author_name
'Petr \<Sim\%unek'
'Mark\'eta Svobodov\'a'
'Valerio Bertolasi'
'Loretta Pretto'
'Anton\'in Ly\<cka'
'Vladim\'ir Mach\'a\<cek'

_publ_section_title
;
 Structure and tautomerism of azo coupling products from
 N-alkylenaminones derived from acetylacetone and benzoylacetone in
 solid phase and in solution
;
_journal_issue 3
_journal_name_full 'New Journal of Chemistry'
_journal_page_first 429
_journal_paper_doi 10.1039/b613346k
_journal_volume 31
_journal_year 2007
_chemical_formula_moiety 'C12 H14 N4 O3'
_chemical_formula_sum 'C12 H14 N4 O3'
_chemical_formula_weight 262.27
_chemical_name_systematic
;
?
;
_space_group_IT_number 14
_symmetry_cell_setting monoclinic
_symmetry_space_group_name_Hall '-P 2ybc'
_symmetry_space_group_name_H-M 'P 1 21/c 1'
_atom_sites_solution_hydrogens difmap
_atom_sites_solution_primary direct
_atom_sites_solution_secondary difmap
_audit_creation_method SHELXL-97
_cell_angle_alpha 90.00
_cell_angle_beta 100.9315(9)
_cell_angle_gamma 90.00
_cell_formula_units_Z 4
_cell_length_a 10.2904(2)
_cell_length_b 8.7167(2)
_cell_length_c 14.0155(3)
_cell_measurement_reflns_used 3759
_cell_measurement_temperature 150
_cell_measurement_theta_max 28.0
_cell_measurement_theta_min 2.0
_cell_volume 1234.36(5)
_computing_cell_refinement 'Denzo SMN (Otwinowski & Minor, 1997)'
_computing_data_collection 'COLLECT (Nonius, 1997)'
_computing_data_reduction 'Denzo SMN (Otwinowski & Minor, 1997)'
_computing_molecular_graphics 'ORTEPIII (Burnett & Johnson, 1997)'
_computing_publication_material
;
SHELXL-97 (Sheldrick, 1997), PARST (Nardelli, 1995)
;
_computing_structure_refinement 'SHELXL-97 (Sheldrick, 1997)'
_computing_structure_solution 'SIR97 (Altomare et al., 1997)'
_diffrn_ambient_temperature 150
_diffrn_measured_fraction_theta_full 0.997
_diffrn_measured_fraction_theta_max 0.997
_diffrn_measurement_device_type 'Nonius Kappa CCD'
_diffrn_measurement_method '\f scans and \w scans'
_diffrn_radiation_monochromator graphite
_diffrn_radiation_source 'fine-focus sealed tube'
_diffrn_radiation_type MoK\a
_diffrn_radiation_wavelength 0.71073
_diffrn_reflns_av_R_equivalents 0.0310
_diffrn_reflns_av_sigmaI/netI 0.0236
_diffrn_reflns_limit_h_max 13
_diffrn_reflns_limit_h_min -13
_diffrn_reflns_limit_k_max 11
_diffrn_reflns_limit_k_min -11
_diffrn_reflns_limit_l_max 18
_diffrn_reflns_limit_l_min -18
_diffrn_reflns_number 24180
_diffrn_reflns_theta_full 28.00
_diffrn_reflns_theta_max 28.0
_diffrn_reflns_theta_min 2.0
_exptl_absorpt_coefficient_mu 0.105
_exptl_absorpt_correction_type none
_exptl_crystal_colour red
_exptl_crystal_density_diffrn 1.411
_exptl_crystal_density_method 'not measured'
_exptl_crystal_description irregular
_exptl_crystal_F_000 552
_exptl_crystal_size_max 0.48
_exptl_crystal_size_mid 0.40
_exptl_crystal_size_min 0.19
_refine_diff_density_max 0.244
_refine_diff_density_min -0.251
_refine_diff_density_rms 0.042
_refine_ls_extinction_method none
_refine_ls_goodness_of_fit_ref 1.078
_refine_ls_hydrogen_treatment refall
_refine_ls_matrix_type full
_refine_ls_number_parameters 231
_refine_ls_number_reflns 2976
_refine_ls_number_restraints 0
_refine_ls_restrained_S_all 1.078
_refine_ls_R_factor_all 0.0466
_refine_ls_R_factor_gt 0.0396
_refine_ls_shift/su_max 0.000
_refine_ls_shift/su_mean 0.000
_refine_ls_structure_factor_coef Fsqd
_refine_ls_weighting_details 'calc w=1/[\s^2^(Fo^2^)+(0.0656P)^2^+0.2684P] where P=(Fo^2^+2Fc^2^)/3'
_refine_ls_weighting_scheme calc
_refine_ls_wR_factor_gt 0.1107
_refine_ls_wR_factor_ref 0.1169
_reflns_number_gt 2556
_reflns_number_total 2976
_reflns_threshold_expression I>2sigma(I)
_cod_data_source_file b613346k.txt
_cod_data_source_block (2)
_cod_original_cell_volume 1234.35(5)
_cod_original_sg_symbol_H-M 'P 21/c'
_cod_database_code 7052080

loop_
_symmetry_equiv_pos_as_xyz
'x, y, z'
'-x, y+1/2, -z+1/2'
'-x, -y, -z'
'x, -y-1/2, z-1/2'

loop_
_atom_site_label
_atom_site_type_symbol
_atom_site_fract_x
_atom_site_fract_y
_atom_site_fract_z
_atom_site_U_iso_or_equiv
_atom_site_adp_type
_atom_site_occupancy
_atom_site_symmetry_multiplicity
_atom_site_calc_flag
_atom_site_refinement_flags
_atom_site_disorder_assembly
_atom_site_disorder_group
O1 O 0.41470(9) 0.33492(11) 0.26151(6) 0.0388(2) Uani 1 1 d . . .
O2 O -0.14270(10) -0.43311(11) 0.53272(8) 0.0438(3) Uani 1 1 d . . .
O3 O -0.06157(11) -0.40646(13) 0.68569(8) 0.0511(3) Uani 1 1 d . . .
N1 N 0.29796(10) 0.06688(11) 0.51741(7) 0.0239(2) Uani 1 1 d . . .
H1 H 0.342(11) 0.086(13) 0.562(9) 0.029 Uiso 0.14(2) 1 d P . .
N2 N 0.29432(9) 0.09777(11) 0.42666(6) 0.0239(2) Uani 1 1 d . . .
N3 N 0.50769(10) 0.23486(11) 0.56212(7) 0.0255(2) Uani 1 1 d . . .
H3 H 0.4460(18) 0.179(2) 0.5813(12) 0.031 Uiso 0.86(2) 1 d P . .
N4 N -0.06574(10) -0.37281(12) 0.60004(8) 0.0336(2) Uani 1 1 d . . .
C1 C 0.38448(11) 0.19739(12) 0.40221(8) 0.0242(2) Uani 1 1 d . . .
C2 C 0.49389(11) 0.26356(12) 0.46839(8) 0.0243(2) Uani 1 1 d . . .
C3 C 0.35953(11) 0.23044(14) 0.29735(8) 0.0278(3) Uani 1 1 d . . .
C4 C 0.59620(13) 0.36125(16) 0.43491(10) 0.0325(3) Uani 1 1 d . . .
C5 C 0.25984(15) 0.13214(18) 0.23114(9) 0.0392(3) Uani 1 1 d . . .
C6 C 0.20115(11) -0.04071(12) 0.53247(7) 0.0228(2) Uani 1 1 d . . .
C7 C 0.19491(11) -0.07137(13) 0.62960(8) 0.0259(2) Uani 1 1 d . . .
C8 C 0.10695(12) -0.17911(14) 0.65246(8) 0.0277(2) Uani 1 1 d . . .
C9 C 0.02562(11) -0.25592(12) 0.57719(8) 0.0267(2) Uani 1 1 d . . .
C10 C 0.02764(11) -0.22500(13) 0.48011(8) 0.0274(2) Uani 1 1 d . . .
C11 C 0.11496(11) -0.11675(13) 0.45776(8) 0.0254(2) Uani 1 1 d . . .
C12 C 0.61647(12) 0.28738(17) 0.63732(9) 0.0327(3) Uani 1 1 d . . .
H41 H 0.615(2) 0.322(3) 0.3734(16) 0.073(6) Uiso 1 1 d . . .
H42 H 0.564(2) 0.462(3) 0.4207(16) 0.076(6) Uiso 1 1 d . . .
H43 H 0.684(2) 0.349(3) 0.4781(17) 0.079(7) Uiso 1 1 d . . .
H51 H 0.2569(16) 0.162(2) 0.1642(13) 0.045(4) Uiso 1 1 d . . .
H52 H 0.171(2) 0.147(2) 0.2459(14) 0.064(6) Uiso 1 1 d . . .
H53 H 0.281(2) 0.026(3) 0.2400(15) 0.072(6) Uiso 1 1 d . . .
H7 H 0.2519(15) -0.0150(17) 0.6790(11) 0.032(4) Uiso 1 1 d . . .
H8 H 0.0996(16) -0.1990(18) 0.7175(12) 0.041(4) Uiso 1 1 d . . .
H10 H -0.0304(17) -0.2789(19) 0.4293(12) 0.042(4) Uiso 1 1 d . . .
H11 H 0.1158(14) -0.0943(17) 0.3905(10) 0.030(3) Uiso 1 1 d . . .
H121 H 0.698(2) 0.246(3) 0.6292(16) 0.082(7) Uiso 1 1 d . . .
H122 H 0.604(2) 0.250(3) 0.6991(19) 0.088(7) Uiso 1 1 d . . .
H123 H 0.619(3) 0.394(3) 0.6435(18) 0.094(8) Uiso 1 1 d . . .

loop_
_atom_site_aniso_label
_atom_site_aniso_U_11
_atom_site_aniso_U_22
_atom_site_aniso_U_33
_atom_site_aniso_U_23
_atom_site_aniso_U_13
_atom_site_aniso_U_12
O1 0.0404(5) 0.0458(5) 0.0301(4) 0.0122(4) 0.0067(4) -0.0009(4)
O2 0.0380(5) 0.0350(5) 0.0568(6) -0.0052(4) 0.0049(4) -0.0109(4)
O3 0.0558(7) 0.0496(6) 0.0491(6) 0.0146(5) 0.0131(5) -0.0139(5)
N1 0.0268(5) 0.0238(5) 0.0204(4) -0.0002(3) 0.0029(4) 0.0011(4)
N2 0.0267(5) 0.0236(4) 0.0211(4) 0.0007(3) 0.0035(3) 0.0041(3)
N3 0.0250(5) 0.0276(5) 0.0230(4) -0.0021(4) 0.0026(4) 0.0010(4)
N4 0.0316(5) 0.0252(5) 0.0446(6) 0.0038(4) 0.0086(4) 0.0005(4)
C1 0.0253(5) 0.0248(5) 0.0224(5) 0.0009(4) 0.0040(4) 0.0040(4)
C2 0.0246(5) 0.0224(5) 0.0257(5) -0.0001(4) 0.0047(4) 0.0058(4)
C3 0.0280(6) 0.0317(6) 0.0239(5) 0.0029(4) 0.0057(4) 0.0077(4)
C4 0.0297(6) 0.0352(6) 0.0327(6) 0.0044(5) 0.0063(5) -0.0022(5)
C5 0.0472(8) 0.0466(8) 0.0217(6) -0.0004(5) 0.0017(5) -0.0018(6)
C6 0.0244(5) 0.0205(5) 0.0227(5) -0.0005(4) 0.0025(4) 0.0038(4)
C7 0.0294(6) 0.0244(5) 0.0225(5) -0.0005(4) 0.0010(4) 0.0008(4)
C8 0.0314(6) 0.0272(5) 0.0243(5) 0.0026(4) 0.0048(4) 0.0029(4)
C9 0.0251(5) 0.0210(5) 0.0337(6) 0.0018(4) 0.0048(4) 0.0014(4)
C10 0.0273(5) 0.0244(5) 0.0286(6) -0.0041(4) 0.0003(4) 0.0015(4)
C11 0.0284(5) 0.0251(5) 0.0218(5) -0.0021(4) 0.0026(4) 0.0029(4)
C12 0.0276(6) 0.0409(7) 0.0275(6) -0.0044(5) -0.0003(5) 0.0007(5)

loop_
_atom_type_symbol
_atom_type_description
_atom_type_scat_dispersion_real
_atom_type_scat_dispersion_imag
_atom_type_scat_source
C C 0.0033 0.0016 'International Tables Vol C Tables 4.2.6.8 and 6.1.1.4'
H H 0.0000 0.0000 'International Tables Vol C Tables 4.2.6.8 and 6.1.1.4'
N N 0.0061 0.0033 'International Tables Vol C Tables 4.2.6.8 and 6.1.1.4'
O O 0.0106 0.0060 'International Tables Vol C Tables 4.2.6.8 and 6.1.1.4'

loop_
_geom_angle_atom_site_label_1
_geom_angle_atom_site_label_2
_geom_angle_atom_site_label_3
_geom_angle
_geom_angle_site_symmetry_1
_geom_angle_site_symmetry_3
_geom_angle_publ_flag
N2 N1 C6 113.28(9) . . ?
N2 N1 H1 135(9) . . ?
C6 N1 H1 112(9) . . ?
N1 N2 C1 119.10(9) . . ?
C2 N3 C12 125.70(11) . . ?
C2 N3 H3 117.5(11) . . ?
C12 N3 H3 116.8(11) . . ?
O3 N4 O2 123.10(11) . . ?
O3 N4 C9 118.39(11) . . ?
O2 N4 C9 118.51(11) . . ?
N2 C1 C2 125.56(10) . . ?
N2 C1 C3 112.22(9) . . ?
C2 C1 C3 122.21(10) . . ?
N3 C2 C1 119.36(10) . . ?
N3 C2 C4 118.11(10) . . ?
C1 C2 C4 122.51(10) . . ?
O1 C3 C1 123.11(11) . . ?
O1 C3 C5 118.75(11) . . ?
C1 C3 C5 118.13(11) . . ?
C2 C4 H41 110.0(13) . . ?
C2 C4 H42 111.1(14) . . ?
H41 C4 H42 105.0(17) . . ?
C2 C4 H43 111.3(13) . . ?
H41 C4 H43 101.0(17) . . ?
H42 C4 H43 117.7(19) . . ?
C3 C5 H51 109.5(10) . . ?
C3 C5 H52 110.1(12) . . ?
H51 C5 H52 107.9(15) . . ?
C3 C5 H53 110.8(13) . . ?
H51 C5 H53 110.7(15) . . ?
H52 C5 H53 107.8(17) . . ?
C7 C6 C11 119.74(10) . . ?
C7 C6 N1 115.81(10) . . ?
C11 C6 N1 124.45(10) . . ?
C8 C7 C6 120.48(10) . . ?
C8 C7 H7 121.3(9) . . ?
C6 C7 H7 118.2(9) . . ?
C7 C8 C9 118.56(10) . . ?
C7 C8 H8 121.6(10) . . ?
C9 C8 H8 119.8(10) . . ?
C8 C9 C10 122.09(11) . . ?
C8 C9 N4 119.32(10) . . ?
C10 C9 N4 118.59(10) . . ?
C11 C10 C9 119.07(10) . . ?
C11 C10 H10 120.4(10) . . ?
C9 C10 H10 120.5(10) . . ?
C10 C11 C6 120.02(10) . . ?
C10 C11 H11 119.2(9) . . ?
C6 C11 H11 120.8(9) . . ?
N3 C12 H121 111.8(14) . . ?
N3 C12 H122 109.5(15) . . ?
H121 C12 H122 104.3(19) . . ?
N3 C12 H123 112.5(16) . . ?
H121 C12 H123 113(2) . . ?
H122 C12 H123 105(2) . . ?

loop_
_geom_bond_atom_site_label_1
_geom_bond_atom_site_label_2
_geom_bond_distance
_geom_bond_site_symmetry_2
_geom_bond_publ_flag
O1 C3 1.2297(15) . ?
O2 N4 1.2290(15) . ?
O3 N4 1.2285(15) . ?
N1 N2 1.2937(13) . ?
N1 C6 1.4129(14) . ?
N1 H1 0.72(12) . ?
N2 C1 1.3612(14) . ?
N3 C2 1.3182(14) . ?
N3 C12 1.4581(15) . ?
N3 H3 0.880(19) . ?
N4 C9 1.4624(15) . ?
C1 C2 1.4369(15) . ?
C1 C3 1.4716(15) . ?
C2 C4 1.4970(16) . ?
C3 C5 1.5121(18) . ?
C4 H41 0.98(2) . ?
C4 H42 0.95(2) . ?
C4 H43 0.99(2) . ?
C5 H51 0.969(17) . ?
C5 H52 0.98(2) . ?
C5 H53 0.95(2) . ?
C6 C7 1.4007(15) . ?
C6 C11 1.4036(15) . ?
C7 C8 1.3834(16) . ?
C7 H7 0.954(15) . ?
C8 C9 1.3881(16) . ?
C8 H8 0.945(16) . ?
C9 C10 1.3911(16) . ?
C10 C11 1.3794(16) . ?
C10 H10 0.961(17) . ?
C11 H11 0.964(14) . ?
C12 H121 0.94(3) . ?
C12 H122 0.96(3) . ?
C12 H123 0.93(3) . ?
